data_4314609
loop_
_publ_author_name
'Hongxun Yang'
'Shuiying Gao'
'Jian L\"u'
'Bo Xu'
'Jingxiang Lin'
'Rong Cao'

_publ_section_title
;
 pH-Dependent Syntheses and Crystal Structures of a Series of
 Organic-Inorganic Hybrids Constructed from Keggin or Wells-Dawson
 Polyoxometalates and Silver Coordination Compounds
;
_journal_name_full 'Inorganic Chemistry'
_journal_page_first 736
_journal_page_last 744
_journal_paper_doi 10.1021/ic902091p
_journal_volume 49
_journal_year 2010
_chemical_formula_sum 'C40 H48 Ag4 N8 O70 P2 W18'
_chemical_formula_weight 5563.57
_chemical_name_systematic
;
 ?
;
_space_group_IT_number 14
_symmetry_cell_setting monoclinic
_symmetry_space_group_name_Hall '-P 2ybc'
_symmetry_space_group_name_H-M 'P 1 21/c 1'
_atom_sites_solution_hydrogens geom
_atom_sites_solution_primary direct
_atom_sites_solution_secondary difmap
_audit_creation_method SHELXL-97
_cell_angle_alpha 90.00
_cell_angle_beta 96.001(7)
_cell_angle_gamma 90.00
_cell_formula_units_Z 4
_cell_length_a 15.518(8)
_cell_length_b 17.844(8)
_cell_length_c 35.101(17)
_cell_measurement_temperature 293(2)
_cell_volume 9666(8)
_computing_cell_refinement 'CrystalClear (Rigaku/MSC Inc., 2007)'
_computing_data_collection 'CrystalClear (Rigaku/MSC Inc., 2007)'
_computing_data_reduction 'CrystalClear (Rigaku/MSC Inc., 2007)'
_computing_structure_refinement 'SHELXL-97 (Sheldrick, 1997)'
_diffrn_ambient_temperature 293(2)
_diffrn_measured_fraction_theta_full 0.990
_diffrn_measured_fraction_theta_max 0.990
_diffrn_measurement_device_type 'Mercury70 (2x2 bin mode)'
_diffrn_measurement_method CCD_Profile_fitting
_diffrn_radiation_monochromator graphite
_diffrn_radiation_source 'fine-focus sealed tube'
_diffrn_radiation_type MoK\a
_diffrn_radiation_wavelength 0.71073
_diffrn_reflns_av_R_equivalents 0.0993
_diffrn_reflns_av_sigmaI/netI 0.0737
_diffrn_reflns_limit_h_max 20
_diffrn_reflns_limit_h_min -19
_diffrn_reflns_limit_k_max 23
_diffrn_reflns_limit_k_min -22
_diffrn_reflns_limit_l_max 45
_diffrn_reflns_limit_l_min -45
_diffrn_reflns_number 71887
_diffrn_reflns_theta_full 27.52
_diffrn_reflns_theta_max 27.52
_diffrn_reflns_theta_min 2.02
_exptl_absorpt_coefficient_mu 20.243
_exptl_absorpt_correction_T_max 0.363
_exptl_absorpt_correction_T_min 0.047
_exptl_absorpt_correction_type multi-scan
_exptl_crystal_colour yellow
_exptl_crystal_density_diffrn 3.798
_exptl_crystal_density_method 'not measured'
_exptl_crystal_description Prism
_exptl_crystal_F_000 9732
_exptl_crystal_size_max 0.17
_exptl_crystal_size_mid 0.14
_exptl_crystal_size_min 0.05
_refine_diff_density_max 3.274
_refine_diff_density_min -4.375
_refine_diff_density_rms 0.485
_refine_ls_extinction_coef 0.000027(7)
_refine_ls_extinction_expression Fc^*^=kFc[1+0.001xFc^2^\l^3^/sin(2\q)]^-1/4^
_refine_ls_extinction_method SHELXL
_refine_ls_goodness_of_fit_ref 1.093
_refine_ls_matrix_type full
_refine_ls_number_parameters 1031
_refine_ls_number_reflns 22034
_refine_ls_number_restraints 0
_refine_ls_restrained_S_all 1.093
_refine_ls_R_factor_all 0.0961
_refine_ls_R_factor_gt 0.0698
_refine_ls_shift/su_max 0.016
_refine_ls_shift/su_mean 0.000
_refine_ls_structure_factor_coef Fsqd
_refine_ls_weighting_details 'calc w=1/[\s^2^(Fo^2^)+(0.0801P)^2^+167.7798P] where P=(Fo^2^+2Fc^2^)/3'
_refine_ls_weighting_scheme calc
_refine_ls_wR_factor_gt 0.1676
_refine_ls_wR_factor_ref 0.1863
_reflns_number_gt 16491
_reflns_number_total 22034
_reflns_threshold_expression >2sigma(I)
_cod_data_source_file ic902091p_si_002_3.cif
_cod_data_source_block 3
_cod_depositor_comments
;
The following automatic conversions were performed:

'_symmetry_cell_setting' value 'Monoclinic' changed to 'monoclinic'
according to the built-in table from CIF Core dictionary named
'cif_core.dic' version 2.4.1 from
2010-06-29.

'_exptl_absorpt_correction_type' value 'Multi-scan'
changed to 'multi-scan' according to the built-in table from CIF Core
dictionary named 'cif_core.dic' version 2.4.1 from
2010-06-29.

'_atom_site_refinement_flags' value 'p' changed to 'P'
according to the built-in table from CIF Core dictionary named
'cif_core.dic' version 2.4.1 from 2010-06-29 (2 times).

Automatic conversion script
Id: cif_fix_values 1646 2011-03-28 12:23:43Z adriana 
;
_cod_database_code 4314609

loop_
_symmetry_equiv_pos_as_xyz
'x, y, z'
'-x, y+1/2, -z+1/2'
'-x, -y, -z'
'x, -y-1/2, z-1/2'

loop_
_atom_site_label
_atom_site_type_symbol
_atom_site_fract_x
_atom_site_fract_y
_atom_site_fract_z
_atom_site_U_iso_or_equiv
_atom_site_adp_type
_atom_site_occupancy
_atom_site_symmetry_multiplicity
_atom_site_calc_flag
_atom_site_refinement_flags
_atom_site_disorder_assembly
_atom_site_disorder_group
W1 W 0.08862(5) 0.31274(5) 0.18405(2) 0.02660(18) Uani 1 1 d . . .
W2 W 0.23034(5) 0.46739(5) 0.15770(2) 0.03198(19) Uani 1 1 d . . .
W3 W -0.01167(5) 0.08312(5) 0.10728(2) 0.02950(19) Uani 1 1 d . . .
W4 W 0.37214(5) 0.24811(5) 0.04551(2) 0.03148(19) Uani 1 1 d . . .
W5 W 0.36704(6) 0.43548(5) 0.09057(3) 0.0353(2) Uani 1 1 d . . .
W6 W 0.15050(6) 0.44242(5) 0.06456(3) 0.0361(2) Uani 1 1 d . . .
W7 W 0.46000(5) 0.27184(5) 0.14603(2) 0.0323(2) Uani 1 1 d . . .
W8 W 0.00773(5) 0.29041(5) 0.09255(2) 0.02951(19) Uani 1 1 d . . .
W9 W 0.32295(5) 0.30272(5) 0.21259(2) 0.02927(18) Uani 1 1 d . . .
W10 W 0.35235(5) 0.03980(5) 0.06016(2) 0.03153(19) Uani 1 1 d . . .
W11 W 0.07067(5) 0.10658(5) 0.19898(2) 0.02734(18) Uani 1 1 d . . .
W12 W 0.31840(6) -0.10866(5) 0.13063(3) 0.0388(2) Uani 1 1 d . . .
W13 W 0.30562(5) 0.09589(5) 0.22792(2) 0.02934(19) Uani 1 1 d . . .
W14 W 0.15763(5) 0.25481(5) 0.01951(2) 0.0325(2) Uani 1 1 d . . .
W15 W 0.18324(5) -0.07642(5) 0.19833(2) 0.0331(2) Uani 1 1 d . . .
W16 W 0.44010(5) 0.06429(5) 0.16074(2) 0.0327(2) Uani 1 1 d . . .
W17 W 0.10145(6) -0.09909(5) 0.10574(3) 0.0358(2) Uani 1 1 d . . .
W18 W 0.13744(5) 0.04776(5) 0.03456(2) 0.0327(2) Uani 1 1 d . . .
Ag1 Ag -0.03405(13) -0.00810(12) 0.27246(5) 0.0561(6) Uani 1 1 d . . .
Ag2 Ag 0.47235(17) -0.11022(19) 0.52329(8) 0.0945(10) Uani 1 1 d . . .
Ag3 Ag 1.05646(11) -0.24818(12) 0.73514(5) 0.0459(4) Uani 1 1 d . . .
Ag4 Ag 0.48691(12) -0.12218(13) 0.01063(5) 0.0546(5) Uani 1 1 d . . .
P1 P 0.2163(3) 0.0675(3) 0.13245(13) 0.0231(10) Uani 1 1 d . . .
P2 P 0.2356(3) 0.2867(3) 0.11641(13) 0.0222(9) Uani 1 1 d . . .
C1 C 0.652(2) -0.148(2) 0.5522(10) 0.078(9) Uiso 1 1 d . . .
H1 H 0.6586 -0.1389 0.5265 0.094 Uiso 1 1 calc R . .
C2 C 1.2042(14) -0.2633(13) 0.8499(6) 0.037(5) Uiso 1 1 d . . .
H2 H 1.2093 -0.3006 0.8686 0.045 Uiso 1 1 calc R . .
C3 C 0.2577(14) -0.0399(13) 0.4134(6) 0.039(5) Uiso 1 1 d . . .
C4 C -0.1472(15) -0.0833(13) 0.1582(7) 0.043(5) Uiso 1 1 d . . .
H4 H -0.1234 -0.0999 0.1365 0.051 Uiso 1 1 calc R . .
C5 C -0.2345(13) -0.0763(12) 0.1583(6) 0.034(5) Uiso 1 1 d . . .
C6 C -0.2119(15) -0.0364(13) 0.2233(7) 0.041(5) Uiso 1 1 d . . .
H6 H -0.2347 -0.0197 0.2452 0.049 Uiso 1 1 calc R . .
C7 C -0.2954(15) -0.0967(14) 0.1228(6) 0.041(5) Uiso 1 1 d . . .
C8 C 0.8639(16) -0.2393(15) 0.7054(7) 0.050(6) Uiso 1 1 d . . .
H8 H 0.8572 -0.2514 0.7307 0.060 Uiso 1 1 calc R . .
C9 C 1.1795(19) -0.1573(18) 0.7929(8) 0.064(8) Uiso 1 1 d . . .
H9 H 1.1738 -0.1209 0.7739 0.077 Uiso 1 1 calc R . .
C11 C 1.2228(15) -0.1425(15) 0.8288(7) 0.046(6) Uiso 1 1 d . . .
H11 H 1.2432 -0.0940 0.8334 0.055 Uiso 1 1 calc R . .
C13 C 1.1620(13) -0.2785(13) 0.8137(6) 0.036(5) Uiso 1 1 d . . .
H13 H 1.1445 -0.3275 0.8083 0.043 Uiso 1 1 calc R . .
C14 C 0.648(2) -0.159(2) 0.6297(10) 0.081(10) Uiso 1 1 d . . .
H14 H 0.6413 -0.1610 0.6558 0.097 Uiso 1 1 calc R . .
C15 C 0.2480(19) -0.0263(17) 0.4504(8) 0.060(7) Uiso 1 1 d . . .
H15 H 0.1988 -0.0009 0.4563 0.072 Uiso 1 1 calc R . .
C16 C 0.3343(15) -0.0767(14) 0.4097(7) 0.047(6) Uiso 1 1 d . . .
H16 H 0.3474 -0.0858 0.3849 0.056 Uiso 1 1 calc R . .
C18 C 1.2378(13) -0.1938(12) 0.8580(6) 0.034(4) Uiso 1 1 d . . .
C19 C 0.1070(16) -0.0164(14) 0.3878(7) 0.047(6) Uiso 1 1 d . . .
H19 H 0.0906 -0.0194 0.4125 0.057 Uiso 1 1 calc R . .
C20 C 0.1948(14) -0.0207(13) 0.3819(6) 0.038(5) Uiso 1 1 d . . .
C21 C 0.9536(19) -0.2250(16) 0.6553(8) 0.060(7) Uiso 1 1 d . . .
H21 H 1.0073 -0.2304 0.6461 0.072 Uiso 1 1 calc R . .
C22 C 0.8799(18) -0.2015(16) 0.6303(8) 0.060(7) Uiso 1 1 d . . .
H22 H 0.8871 -0.1867 0.6054 0.073 Uiso 1 1 calc R . .
C23 C -0.2719(18) -0.0893(15) 0.0863(8) 0.055(7) Uiso 1 1 d . . .
H23 H -0.2147 -0.0775 0.0832 0.066 Uiso 1 1 calc R . .
C24 C 0.725(2) -0.176(2) 0.5781(10) 0.081(10) Uiso 1 1 d . . .
H24 H 0.7739 -0.1933 0.5679 0.097 Uiso 1 1 calc R . .
C25 C 0.574(3) -0.134(2) 0.6012(12) 0.106(13) Uiso 1 1 d . . .
H25 H 0.5224 -0.1164 0.6095 0.127 Uiso 1 1 calc R . .
C26 C 0.310(2) -0.0491(19) 0.4807(10) 0.077(9) Uiso 1 1 d . . .
H26 H 0.3005 -0.0375 0.5057 0.092 Uiso 1 1 calc R . .
C27 C 0.0434(17) -0.0074(15) 0.3563(7) 0.052(6) Uiso 1 1 d . . .
H27 H -0.0147 -0.0106 0.3604 0.063 Uiso 1 1 calc R . .
C28 C 0.1485(16) 0.0041(15) 0.3158(7) 0.050(6) Uiso 1 1 d . . .
H28 H 0.1632 0.0121 0.2911 0.060 Uiso 1 1 calc R . .
C29 C 0.7224(16) -0.1783(15) 0.6164(7) 0.048(6) Uiso 1 1 d . . .
C30 C -0.2672(14) -0.0551(12) 0.1917(6) 0.037(5) Uiso 1 1 d . . .
H30 H -0.3268 -0.0536 0.1928 0.044 Uiso 1 1 calc R . .
C33 C -0.0943(17) -0.0650(14) 0.1914(7) 0.048(6) Uiso 1 1 d . . .
H33 H -0.0347 -0.0693 0.1912 0.058 Uiso 1 1 calc R . .
C34 C 0.2163(16) -0.0084(14) 0.3444(7) 0.048(6) Uiso 1 1 d . . .
H34 H 0.2737 -0.0085 0.3390 0.057 Uiso 1 1 calc R . .
C35 C -0.3297(19) -0.0987(16) 0.0545(9) 0.062(7) Uiso 1 1 d . . .
H35 H -0.3126 -0.0897 0.0303 0.075 Uiso 1 1 calc R . .
C36 C -0.4332(17) -0.1330(15) 0.0927(7) 0.052(6) Uiso 1 1 d . . .
H36 H -0.4884 -0.1511 0.0955 0.062 Uiso 1 1 calc R . .
C37 C -0.3772(17) -0.1197(15) 0.1251(8) 0.054(6) Uiso 1 1 d . . .
H37 H -0.3964 -0.1269 0.1491 0.065 Uiso 1 1 calc R . .
C38 C 0.3902(17) -0.0999(15) 0.4372(7) 0.053(6) Uiso 1 1 d . . .
H38 H 0.4386 -0.1266 0.4314 0.063 Uiso 1 1 calc R . .
C39 C 0.7909(17) -0.2205(15) 0.6790(7) 0.050(6) Uiso 1 1 d . . .
H39 H 0.7363 -0.2223 0.6876 0.060 Uiso 1 1 calc R . .
C40 C 0.7960(14) -0.2005(13) 0.6427(6) 0.037(5) Uiso 1 1 d . . .
C12 C 1.2817(11) -0.2172(8) 0.9266(5) 0.060(7) Uiso 1 1 d G . .
H12 H 1.2437 -0.2576 0.9253 0.072 Uiso 1 1 calc R . .
C31 C 1.3322(12) -0.2011(10) 0.9606(4) 0.077(9) Uiso 1 1 d G . .
H31 H 1.3279 -0.2307 0.9822 0.092 Uiso 1 1 calc R . .
N7 N 1.3889(10) -0.1406(10) 0.9626(4) 0.061(6) Uiso 1 1 d G . .
C32 C 1.3952(10) -0.0963(8) 0.9304(5) 0.061(7) Uiso 1 1 d G . .
H32 H 1.4332 -0.0558 0.9317 0.073 Uiso 1 1 calc R . .
C17 C 1.3448(10) -0.1124(8) 0.8963(4) 0.050(6) Uiso 1 1 d G . .
H17 H 1.3490 -0.0828 0.8748 0.060 Uiso 1 1 calc R . .
C10 C 1.2880(9) -0.1729(9) 0.8944(3) 0.031(4) Uiso 1 1 d G . .
N1 N -0.1249(13) -0.0417(11) 0.2233(6) 0.046(5) Uani 1 1 d . . .
N2 N 0.0640(13) 0.0055(12) 0.3207(5) 0.044(5) Uiso 1 1 d . . .
N3 N 0.3787(17) -0.0855(15) 0.4744(7) 0.068(7) Uiso 1 1 d . . .
N4 N 0.5826(14) -0.1366(16) 0.5652(6) 0.069(8) Uani 1 1 d . . .
N5 N 0.9439(11) -0.2393(11) 0.6926(5) 0.039(4) Uani 1 1 d . . .
N6 N 1.1454(11) -0.2282(11) 0.7866(5) 0.036(4) Uani 1 1 d . . .
N8 N -0.4120(11) -0.1211(12) 0.0582(5) 0.043(5) Uani 1 1 d . . .
O1 O 0.0163(9) 0.1074(8) 0.2387(4) 0.034(3) Uani 1 1 d . . .
O2 O 0.0350(9) 0.3426(9) 0.2211(4) 0.036(3) Uani 1 1 d . . .
O3 O 0.1647(10) -0.1308(9) 0.2369(4) 0.042(4) Uani 1 1 d . . .
O4 O 0.4534(9) 0.2539(9) 0.0175(4) 0.040(4) Uani 1 1 d . . .
O5 O 0.4304(8) 0.0099(10) 0.0337(4) 0.042(4) Uani 1 1 d . . .
O6 O 0.4450(10) 0.4936(10) 0.0761(5) 0.050(4) Uani 1 1 d . . .
O7 O 0.1355(9) 0.4067(8) 0.1702(4) 0.035(3) Uani 1 1 d . . .
O8 O 0.2691(10) 0.4754(9) 0.0602(4) 0.039(4) Uani 1 1 d . . .
O9 O 0.3475(9) 0.3295(10) 0.2589(4) 0.044(4) Uani 1 1 d . . .
O10 O 0.0258(9) -0.0194(8) 0.1132(4) 0.034(3) Uani 1 1 d . . .
O11 O 0.3926(10) -0.0370(8) 0.1559(4) 0.039(4) Uani 1 1 d . . .
O12 O 0.0621(9) 0.3866(9) 0.0830(4) 0.037(3) Uani 1 1 d . . .
O13 O -0.1163(9) 0.0683(10) 0.0895(4) 0.044(4) Uani 1 1 d . . .
O14 O 0.1613(10) 0.4984(9) 0.1119(4) 0.043(4) Uani 1 1 d . . .
O15 O 0.3258(10) 0.0906(10) 0.2765(4) 0.048(4) Uani 1 1 d . . .
O16 O 0.2732(11) -0.1321(8) 0.1784(5) 0.043(4) Uani 1 1 d . . .
O17 O 0.0844(10) 0.0219(9) -0.0089(4) 0.041(4) Uani 1 1 d . . .
O18 O 0.4305(9) 0.3716(8) 0.1268(4) 0.036(3) Uani 1 1 d . . .
O19 O 0.2476(8) 0.2502(8) 0.0780(4) 0.034(3) Uani 1 1 d . . .
O20 O 0.3061(7) 0.2646(7) 0.1479(3) 0.022(3) Uani 1 1 d . . .
O21 O 0.2327(8) 0.0772(8) 0.0898(3) 0.025(3) Uani 1 1 d . . .
O22 O 0.5480(10) 0.0372(9) 0.1676(4) 0.042(4) Uani 1 1 d . . .
O23 O 0.4327(8) 0.2398(8) 0.0943(4) 0.031(3) Uani 1 1 d . . .
O24 O 0.2748(9) 0.2595(10) 0.0074(4) 0.044(4) Uani 1 1 d . . .
O25 O 0.3550(8) 0.1438(8) 0.0455(4) 0.033(3) Uani 1 1 d . . .
O26 O 0.5703(10) 0.2831(11) 0.1500(4) 0.049(4) Uani 1 1 d . . .
O27 O 0.2199(10) 0.5439(9) 0.1865(4) 0.043(4) Uani 1 1 d . . .
O28 O 0.1309(8) 0.1013(9) 0.1411(4) 0.035(3) Uani 1 1 d . . .
O29 O 0.3697(8) 0.3534(8) 0.0561(4) 0.033(3) Uani 1 1 d . . .
O30 O 0.4371(9) 0.3034(8) 0.1943(4) 0.034(3) Uani 1 1 d . . .
O31 O 0.3003(8) 0.3995(7) 0.1904(4) 0.029(3) Uani 1 1 d . . .
O32 O 0.3302(9) 0.4921(9) 0.1320(4) 0.040(4) Uani 1 1 d . . .
O33 O 0.1049(11) 0.2657(10) -0.0245(4) 0.050(4) Uani 1 1 d . . .
O34 O 0.1665(9) 0.3615(8) 0.0314(4) 0.032(3) Uani 1 1 d . . .
O35 O 0.2541(9) 0.0225(7) 0.0246(4) 0.031(3) Uani 1 1 d . . .
O36 O -0.0108(8) 0.1896(7) 0.1058(4) 0.030(3) Uani 1 1 d . . .
O37 O 0.1622(9) 0.1505(10) 0.0227(4) 0.042(4) Uani 1 1 d . . .
O38 O 0.3325(8) -0.0535(8) 0.0858(4) 0.029(3) Uani 1 1 d . . .
O39 O 0.0660(9) 0.2570(8) 0.0511(4) 0.032(3) Uani 1 1 d . . .
O40 O 0.0361(11) -0.1690(9) 0.0863(5) 0.048(4) Uani 1 1 d . . .
O41 O 0.1860(10) 0.1224(8) 0.2211(4) 0.034(3) Uani 1 1 d . . .
O42 O 0.0628(8) 0.2093(9) 0.1875(4) 0.034(3) Uani 1 1 d . . .
O43 O 0.1280(9) -0.0449(9) 0.0625(4) 0.040(4) Uani 1 1 d . . .
O44 O 0.2912(8) 0.0943(8) 0.1599(4) 0.031(3) Uani 1 1 d . . .
O45 O 0.2680(9) -0.0075(9) 0.2195(4) 0.037(3) Uani 1 1 d . . .
O46 O 0.2075(8) -0.0197(8) 0.1388(4) 0.035(3) Uani 1 1 d . . .
O47 O 0.0487(8) 0.0850(8) 0.0635(4) 0.036(3) Uani 1 1 d . . .
O48 O 0.4173(8) 0.0664(8) 0.1070(4) 0.034(3) Uani 1 1 d . . .
O49 O -0.0929(9) 0.3123(8) 0.0712(4) 0.036(3) Uani 1 1 d . . .
O50 O 0.0924(11) 0.5025(10) 0.0346(5) 0.054(4) Uani 1 1 d . . .
O51 O 0.4540(8) 0.1706(8) 0.1621(4) 0.032(3) Uani 1 1 d . . .
O52 O -0.0215(8) 0.0865(8) 0.1609(3) 0.026(3) Uani 1 1 d . . .
O53 O 0.2104(9) -0.1492(9) 0.1057(4) 0.039(4) Uani 1 1 d . . .
O54 O 0.1059(8) -0.1222(8) 0.1591(4) 0.033(3) Uani 1 1 d . . .
O55 O 0.3330(9) 0.1985(8) 0.2213(4) 0.033(3) Uani 1 1 d . . .
O56 O 0.2022(8) 0.2912(8) 0.2088(4) 0.030(3) Uiso 1 1 d . . .
O57 O -0.0022(9) 0.3224(9) 0.1432(4) 0.038(3) Uani 1 1 d . . .
O58 O 0.3868(11) -0.1819(10) 0.1268(6) 0.058(5) Uani 1 1 d . . .
O59 O 0.1010(8) 0.0002(8) 0.2006(4) 0.031(3) Uani 1 1 d . . .
O60 O 0.4168(8) 0.0660(8) 0.2127(4) 0.032(3) Uani 1 1 d . . .
O61 O 0.2422(8) 0.3731(8) 0.1099(4) 0.030(3) Uani 1 1 d . . .
O62 O 0.1459(7) 0.2737(7) 0.1282(3) 0.024(3) Uani 1 1 d . . .
O2W O 0.0547(12) -0.2688(12) 0.0453(6) 0.038(6) Uiso 0.80(9) 1 d P . .
O1W O 0.528(4) 0.434(2) 0.2130(13) 0.066(17) Uiso 0.59(13) 1 d P . .
O3W O 0.1867(17) 0.7074(15) 0.1779(7) 0.093(12) Uiso 0.95(7) 1 d P . .
O5W O -0.0828(18) 0.1681(16) 0.0002(8) 0.101(13) Uiso 0.96(7) 1 d P . .
O6W O 0.486(2) 0.4413(13) 0.2025(9) 0.070(12) Uiso 1.00(14) 1 d . . .
O7W O 0.540(3) 0.356(3) 0.2741(13) 0.049(19) Uiso 0.47(7) 1 d P . .
O8W O -0.121(2) 0.349(2) -0.0050(10) 0.077(15) Uiso 0.60(6) 1 d P . .
O9W O 0.471(3) -0.093(3) 0.2367(12) 0.088(19) Uiso 0.61(8) 1 d P . .
O11W O 0.456(2) 0.463(2) 0.2280(11) 0.077(16) Uiso 0.62(7) 1 d P . .
O2W' O 0.035(4) -0.290(4) 0.056(2) 0.01(2) Uiso 0.50(9) 1 d P . .
O4W O 0.116(2) -0.339(2) 0.0998(10) 0.142(19) Uiso 0.90(8) 1 d P . .

loop_
_atom_site_aniso_label
_atom_site_aniso_U_11
_atom_site_aniso_U_22
_atom_site_aniso_U_33
_atom_site_aniso_U_23
_atom_site_aniso_U_13
_atom_site_aniso_U_12
W1 0.0240(3) 0.0303(4) 0.0253(4) -0.0014(3) 0.0018(3) 0.0014(3)
W2 0.0336(4) 0.0275(4) 0.0346(4) -0.0020(4) 0.0025(3) -0.0018(3)
W3 0.0227(4) 0.0350(5) 0.0312(4) -0.0055(3) 0.0045(3) -0.0042(3)
W4 0.0288(4) 0.0373(5) 0.0292(4) -0.0010(4) 0.0073(3) -0.0052(3)
W5 0.0341(4) 0.0319(5) 0.0406(5) 0.0014(4) 0.0081(3) -0.0079(4)
W6 0.0387(5) 0.0328(5) 0.0355(4) 0.0069(4) -0.0024(3) -0.0019(4)
W7 0.0223(4) 0.0414(5) 0.0328(4) -0.0016(4) 0.0015(3) -0.0033(3)
W8 0.0241(4) 0.0368(5) 0.0270(4) -0.0004(3) -0.0008(3) 0.0008(3)
W9 0.0253(4) 0.0346(5) 0.0269(4) -0.0040(3) -0.0018(3) 0.0004(3)
W10 0.0266(4) 0.0370(5) 0.0323(4) -0.0059(4) 0.0093(3) -0.0014(3)
W11 0.0248(4) 0.0310(4) 0.0270(4) 0.0025(3) 0.0066(3) 0.0012(3)
W12 0.0342(4) 0.0310(5) 0.0540(5) 0.0016(4) 0.0177(4) 0.0045(4)
W13 0.0264(4) 0.0358(5) 0.0258(4) 0.0021(3) 0.0022(3) 0.0027(3)
W14 0.0319(4) 0.0438(5) 0.0214(4) 0.0010(3) 0.0015(3) -0.0060(4)
W15 0.0330(4) 0.0291(5) 0.0383(4) 0.0055(4) 0.0096(3) 0.0012(3)
W16 0.0240(4) 0.0412(5) 0.0331(4) 0.0021(4) 0.0042(3) 0.0052(3)
W17 0.0353(4) 0.0305(5) 0.0429(5) -0.0075(4) 0.0106(4) -0.0065(4)
W18 0.0287(4) 0.0420(5) 0.0281(4) -0.0073(4) 0.0063(3) -0.0073(4)
Ag1 0.0638(12) 0.0560(12) 0.0422(10) 0.0181(9) -0.0244(9) -0.0260(10)
Ag2 0.0743(16) 0.128(3) 0.0707(16) -0.0160(16) -0.0419(13) 0.0471(17)
Ag3 0.0393(9) 0.0618(12) 0.0338(9) -0.0030(8) -0.0090(7) 0.0086(9)
Ag4 0.0389(9) 0.0789(15) 0.0430(10) -0.0224(10) -0.0106(8) 0.0056(10)
P1 0.021(2) 0.026(3) 0.023(2) -0.001(2) 0.0054(17) -0.0004(19)
P2 0.020(2) 0.024(2) 0.022(2) 0.0037(19) 0.0000(17) -0.0023(18)
N1 0.047(11) 0.043(12) 0.046(11) 0.000(9) -0.007(9) 0.002(9)
N4 0.049(13) 0.10(2) 0.052(13) -0.012(13) -0.011(10) 0.045(13)
N5 0.033(9) 0.053(12) 0.033(9) 0.001(9) 0.007(7) -0.003(9)
N6 0.031(9) 0.041(11) 0.034(9) 0.015(8) -0.001(7) 0.010(8)
N8 0.030(9) 0.071(14) 0.027(9) -0.021(9) -0.005(7) -0.022(9)
O1 0.027(7) 0.028(8) 0.049(9) -0.004(7) 0.012(6) 0.000(6)
O2 0.036(7) 0.048(9) 0.024(7) -0.009(7) -0.002(6) 0.001(7)
O3 0.049(9) 0.042(9) 0.037(8) 0.007(7) 0.013(7) 0.001(7)
O4 0.027(7) 0.058(10) 0.036(8) -0.016(7) 0.014(6) -0.010(7)
O5 0.022(7) 0.064(11) 0.038(8) -0.014(8) 0.002(6) -0.011(7)
O6 0.043(9) 0.053(11) 0.057(10) 0.005(9) 0.023(8) -0.010(8)
O7 0.032(7) 0.027(8) 0.046(8) 0.007(7) 0.002(6) 0.011(6)
O8 0.045(8) 0.040(9) 0.034(8) 0.016(7) 0.011(6) -0.002(7)
O9 0.038(8) 0.067(12) 0.023(7) -0.003(7) -0.013(6) 0.008(8)
O10 0.029(7) 0.032(8) 0.042(8) 0.002(7) 0.012(6) -0.013(6)
O11 0.044(8) 0.024(8) 0.052(9) 0.014(7) 0.020(7) 0.009(6)
O12 0.033(7) 0.043(9) 0.037(8) 0.000(7) 0.009(6) -0.005(7)
O13 0.023(7) 0.061(11) 0.047(9) -0.015(8) 0.005(6) 0.001(7)
O14 0.041(8) 0.049(10) 0.040(8) 0.001(7) 0.006(7) -0.002(8)
O15 0.036(8) 0.082(13) 0.023(7) -0.004(8) -0.009(6) 0.015(8)
O16 0.057(10) 0.013(7) 0.059(10) 0.009(7) 0.006(8) -0.008(7)
O17 0.040(8) 0.043(9) 0.041(8) -0.006(7) 0.002(7) -0.004(7)
O18 0.034(7) 0.029(8) 0.040(8) -0.011(7) -0.011(6) -0.008(6)
O19 0.026(7) 0.039(9) 0.035(8) 0.008(7) -0.003(6) -0.002(6)
O20 0.016(5) 0.019(6) 0.031(6) -0.011(5) 0.005(5) -0.004(5)
O21 0.025(6) 0.038(8) 0.013(6) -0.001(5) 0.002(5) -0.009(6)
O22 0.037(8) 0.046(10) 0.042(9) 0.005(7) 0.006(7) 0.010(7)
O23 0.024(6) 0.035(8) 0.034(7) 0.006(6) 0.004(5) -0.003(6)
O24 0.036(8) 0.073(12) 0.026(7) 0.005(7) 0.013(6) -0.011(8)
O25 0.027(7) 0.038(9) 0.033(7) -0.001(6) -0.003(5) -0.011(6)
O26 0.033(8) 0.080(13) 0.034(8) -0.014(8) 0.001(6) -0.012(8)
O27 0.050(9) 0.041(9) 0.041(9) -0.007(7) 0.010(7) 0.003(8)
O28 0.019(6) 0.056(10) 0.029(7) -0.004(7) 0.004(5) -0.008(6)
O29 0.028(7) 0.036(8) 0.036(7) 0.011(6) 0.004(6) -0.004(6)
O30 0.034(7) 0.023(7) 0.045(8) -0.006(6) 0.013(6) -0.002(6)
O31 0.028(7) 0.018(7) 0.041(8) -0.004(6) -0.006(6) 0.002(5)
O32 0.035(8) 0.049(10) 0.035(8) 0.006(7) -0.005(6) -0.021(7)
O33 0.053(10) 0.074(13) 0.023(7) -0.008(8) 0.002(7) -0.019(9)
O34 0.039(8) 0.026(7) 0.032(7) 0.009(6) 0.004(6) -0.002(6)
O35 0.039(8) 0.024(7) 0.034(7) -0.006(6) 0.016(6) -0.013(6)
O36 0.017(6) 0.025(7) 0.050(8) 0.011(6) 0.008(6) 0.000(5)
O37 0.032(7) 0.062(11) 0.030(7) -0.013(7) 0.000(6) -0.002(7)
O38 0.028(7) 0.030(8) 0.030(7) -0.005(6) 0.011(5) -0.008(6)
O39 0.033(7) 0.028(8) 0.035(7) 0.006(6) 0.001(6) -0.004(6)
O40 0.052(9) 0.039(9) 0.056(10) -0.020(8) 0.022(8) -0.032(8)
O41 0.049(9) 0.023(7) 0.031(7) 0.003(6) 0.016(6) -0.006(6)
O42 0.020(6) 0.047(9) 0.034(7) -0.012(7) 0.005(5) 0.003(6)
O43 0.038(8) 0.039(9) 0.045(9) -0.017(7) 0.011(7) -0.009(7)
O44 0.022(6) 0.027(7) 0.046(8) -0.001(6) 0.015(6) -0.001(6)
O45 0.028(7) 0.047(9) 0.040(8) 0.000(7) 0.020(6) 0.001(7)
O46 0.028(7) 0.038(9) 0.039(8) -0.011(7) 0.007(6) 0.003(6)
O47 0.021(6) 0.036(8) 0.049(9) -0.007(7) -0.011(6) 0.003(6)
O48 0.022(6) 0.035(8) 0.046(8) 0.003(7) 0.015(6) -0.002(6)
O49 0.030(7) 0.041(9) 0.037(8) 0.010(7) 0.001(6) 0.008(6)
O50 0.057(11) 0.054(11) 0.051(10) 0.010(9) -0.001(8) -0.005(9)
O51 0.023(6) 0.047(9) 0.024(6) -0.008(6) -0.004(5) -0.005(6)
O52 0.024(6) 0.034(8) 0.021(6) -0.003(6) 0.005(5) -0.003(6)
O53 0.035(8) 0.046(10) 0.038(8) -0.011(7) 0.011(6) -0.006(7)
O54 0.020(6) 0.044(9) 0.038(8) -0.002(7) 0.014(5) 0.001(6)
O55 0.033(7) 0.044(9) 0.023(7) 0.001(6) 0.006(5) 0.003(6)
O57 0.028(7) 0.045(9) 0.043(8) 0.001(7) 0.011(6) 0.005(7)
O58 0.052(10) 0.043(10) 0.084(13) 0.006(10) 0.027(10) 0.012(8)
O59 0.022(6) 0.037(8) 0.033(7) 0.002(6) 0.000(5) 0.003(6)
O60 0.028(7) 0.029(8) 0.037(8) -0.004(6) -0.003(6) 0.010(6)
O61 0.018(6) 0.029(8) 0.041(8) -0.001(6) -0.001(5) -0.001(5)
O62 0.017(6) 0.033(7) 0.021(6) 0.009(5) 0.001(5) -0.006(5)

loop_
_atom_type_symbol
_atom_type_description
_atom_type_scat_dispersion_real
_atom_type_scat_dispersion_imag
_atom_type_scat_source
C C 0.0033 0.0016 'International Tables Vol C Tables 4.2.6.8 and 6.1.1.4'
H H 0.0000 0.0000 'International Tables Vol C Tables 4.2.6.8 and 6.1.1.4'
Ag Ag -0.8971 1.1015 'International Tables Vol C Tables 4.2.6.8 and 6.1.1.4'
N N 0.0061 0.0033 'International Tables Vol C Tables 4.2.6.8 and 6.1.1.4'
O O 0.0106 0.0060 'International Tables Vol C Tables 4.2.6.8 and 6.1.1.4'
P P 0.1023 0.0942 'International Tables Vol C Tables 4.2.6.8 and 6.1.1.4'
W W -0.8490 6.8722 'International Tables Vol C Tables 4.2.6.8 and 6.1.1.4'

loop_
_geom_angle_atom_site_label_1
_geom_angle_atom_site_label_2
_geom_angle_atom_site_label_3
_geom_angle
_geom_angle_site_symmetry_1
_geom_angle_site_symmetry_3
_geom_angle_publ_flag
O2 W1 O42 97.6(7) . . ?
O2 W1 O57 99.5(6) . . ?
O42 W1 O57 89.5(6) . . ?
O2 W1 O7 98.6(7) . . ?
O42 W1 O7 163.7(6) . . ?
O57 W1 O7 90.0(6) . . ?
O2 W1 O56 102.4(6) . . ?
O42 W1 O56 88.1(6) . . ?
O57 W1 O56 158.1(6) . . ?
O7 W1 O56 86.3(6) . . ?
O2 W1 O62 172.8(5) . . ?
O42 W1 O62 82.3(5) . . ?
O57 W1 O62 73.3(5) . . ?
O7 W1 O62 82.0(5) . . ?
O56 W1 O62 84.8(5) . . ?
O27 W2 O14 100.6(7) . . ?
O27 W2 O7 101.1(7) . . ?
O14 W2 O7 88.8(6) . . ?
O27 W2 O32 102.9(7) . . ?
O14 W2 O32 87.0(6) . . ?
O7 W2 O32 156.0(6) . . ?
O27 W2 O31 103.4(7) . . ?
O14 W2 O31 155.8(6) . . ?
O7 W2 O31 84.6(6) . . ?
O32 W2 O31 89.6(6) . . ?
O27 W2 O61 171.7(6) . . ?
O14 W2 O61 72.1(6) . . ?
O7 W2 O61 83.1(5) . . ?
O32 W2 O61 73.0(6) . . ?
O31 W2 O61 84.0(5) . . ?
O13 W3 O47 104.0(6) . . ?
O13 W3 O36 98.9(7) . . ?
O47 W3 O36 87.4(6) . . ?
O13 W3 O52 101.3(6) . . ?
O47 W3 O52 154.7(5) . . ?
O36 W3 O52 89.8(6) . . ?
O13 W3 O10 99.1(7) . . ?
O47 W3 O10 86.3(6) . . ?
O36 W3 O10 161.8(5) . . ?
O52 W3 O10 88.7(6) . . ?
O13 W3 O28 172.2(6) . . ?
O47 W3 O28 83.7(5) . . ?
O36 W3 O28 82.5(5) . . ?
O52 W3 O28 71.0(5) . . ?
O10 W3 O28 79.9(6) . . ?
O4 W4 O23 101.8(6) . . ?
O4 W4 O25 100.1(7) . . ?
O23 W4 O25 88.8(6) . . ?
O4 W4 O24 99.8(6) . . ?
O23 W4 O24 158.2(5) . . ?
O25 W4 O24 90.2(7) . . ?
O4 W4 O29 94.8(7) . . ?
O23 W4 O29 85.4(6) . . ?
O25 W4 O29 164.8(6) . . ?
O24 W4 O29 90.0(7) . . ?
O4 W4 O19 172.0(6) . . ?
O23 W4 O19 85.2(5) . . ?
O25 W4 O19 83.8(6) . . ?
O24 W4 O19 73.1(5) . . ?
O29 W4 O19 81.7(5) . . ?
O6 W5 O29 102.4(7) . . ?
O6 W5 O18 103.3(7) . . ?
O29 W5 O18 85.5(6) . . ?
O6 W5 O32 100.6(7) . . ?
O29 W5 O32 157.1(6) . . ?
O18 W5 O32 89.0(6) . . ?
O6 W5 O8 98.9(7) . . ?
O29 W5 O8 90.0(6) . . ?
O18 W5 O8 157.9(6) . . ?
O32 W5 O8 86.8(6) . . ?
O6 W5 O61 170.0(7) . . ?
O29 W5 O61 83.9(5) . . ?
O18 W5 O61 84.8(5) . . ?
O32 W5 O61 73.4(5) . . ?
O8 W5 O61 73.2(5) . . ?
O50 W6 O12 100.9(8) . . ?
O50 W6 O34 101.4(8) . . ?
O12 W6 O34 87.4(6) . . ?
O50 W6 O14 101.5(8) . . ?
O12 W6 O14 88.7(6) . . ?
O34 W6 O14 157.1(6) . . ?
O50 W6 O8 101.8(7) . . ?
O12 W6 O8 157.2(6) . . ?
O34 W6 O8 89.8(6) . . ?
O14 W6 O8 85.1(6) . . ?
O50 W6 O61 172.1(7) . . ?
O12 W6 O61 84.3(6) . . ?
O34 W6 O61 84.7(5) . . ?
O14 W6 O61 72.5(6) . . ?
O8 W6 O61 72.9(5) . . ?
O26 W7 O30 100.1(7) . . ?
O26 W7 O51 99.6(7) . . ?
O30 W7 O51 89.9(6) . . ?
O26 W7 O23 103.4(6) . . ?
O30 W7 O23 156.3(6) . . ?
O51 W7 O23 89.1(6) . . ?
O26 W7 O18 96.8(8) . . ?
O30 W7 O18 88.7(6) . . ?
O51 W7 O18 163.5(5) . . ?
O23 W7 O18 85.7(6) . . ?
O26 W7 O20 172.9(6) . . ?
O30 W7 O20 72.8(5) . . ?
O51 W7 O20 82.0(5) . . ?
O23 W7 O20 83.5(5) . . ?
O18 W7 O20 81.9(5) . . ?
O49 W8 O39 103.0(6) . . ?
O49 W8 O36 99.8(6) . . ?
O39 W8 O36 89.2(6) . . ?
O49 W8 O57 100.6(6) . . ?
O39 W8 O57 156.0(6) . . ?
O36 W8 O57 91.5(6) . . ?
O49 W8 O12 96.6(7) . . ?
O39 W8 O12 84.0(6) . . ?
O36 W8 O12 163.2(6) . . ?
O57 W8 O12 88.6(6) . . ?
O49 W8 O62 172.2(6) . . ?
O39 W8 O62 83.5(5) . . ?
O36 W8 O62 84.4(5) . . ?
O57 W8 O62 72.6(5) . . ?
O12 W8 O62 79.6(5) . . ?
O9 W9 O56 102.7(6) . . ?
O9 W9 O55 96.7(7) . . ?
O56 W9 O55 88.2(6) . . ?
O9 W9 O31 98.5(7) . . ?
O56 W9 O31 86.0(6) . . ?
O55 W9 O31 164.6(6) . . ?
O9 W9 O30 101.2(7) . . ?
O56 W9 O30 156.1(6) . . ?
O55 W9 O30 89.8(6) . . ?
O31 W9 O30 89.7(6) . . ?
O9 W9 O20 173.5(6) . . ?
O56 W9 O20 83.8(5) . . ?
O55 W9 O20 82.6(5) . . ?
O31 W9 O20 82.6(5) . . ?
O30 W9 O20 72.3(5) . . ?
O5 W10 O35 99.2(6) . . ?
O5 W10 O48 102.1(6) . . ?
O35 W10 O48 158.6(5) . . ?
O5 W10 O25 96.9(7) . . ?
O35 W10 O25 91.1(6) . . ?
O48 W10 O25 88.1(6) . . ?
O5 W10 O38 98.2(7) . . ?
O35 W10 O38 90.5(6) . . ?
O48 W10 O38 84.7(6) . . ?
O25 W10 O38 164.4(6) . . ?
O5 W10 O21 172.6(5) . . ?
O35 W10 O21 73.4(5) . . ?
O48 W10 O21 85.3(5) . . ?
O25 W10 O21 83.3(5) . . ?
O38 W10 O21 82.3(5) . . ?
O1 W11 O42 98.1(6) . . ?
O1 W11 O52 100.2(6) . . ?
O42 W11 O52 90.3(6) . . ?
O1 W11 O41 101.0(6) . . ?
O42 W11 O41 88.9(6) . . ?
O52 W11 O41 158.7(5) . . ?
O1 W11 O59 97.1(6) . . ?
O42 W11 O59 164.6(5) . . ?
O52 W11 O59 89.9(6) . . ?
O41 W11 O59 85.3(6) . . ?
O1 W11 O28 173.8(6) . . ?
O42 W11 O28 82.8(6) . . ?
O52 W11 O28 73.7(5) . . ?
O41 W11 O28 85.1(5) . . ?
O59 W11 O28 82.4(5) . . ?
O58 W12 O11 101.8(8) . . ?
O58 W12 O38 101.9(7) . . ?
O11 W12 O38 85.5(6) . . ?
O58 W12 O16 100.9(8) . . ?
O11 W12 O16 89.9(6) . . ?
O38 W12 O16 157.2(6) . . ?
O58 W12 O53 101.1(8) . . ?
O11 W12 O53 157.0(6) . . ?
O38 W12 O53 89.4(6) . . ?
O16 W12 O53 86.3(6) . . ?
O58 W12 O46 171.3(7) . . ?
O11 W12 O46 84.5(5) . . ?
O38 W12 O46 84.3(5) . . ?
O16 W12 O46 73.0(6) . . ?
O53 W12 O46 72.7(6) . . ?
O15 W13 O55 99.0(8) . . ?
O15 W13 O41 102.4(6) . . ?
O55 W13 O41 88.4(6) . . ?
O15 W13 O60 100.7(6) . . ?
O55 W13 O60 90.8(6) . . ?
O41 W13 O60 156.7(6) . . ?
O15 W13 O45 96.9(8) . . ?
O55 W13 O45 164.1(6) . . ?
O41 W13 O45 86.7(6) . . ?
O60 W13 O45 87.6(6) . . ?
O15 W13 O44 173.6(6) . . ?
O55 W13 O44 83.5(5) . . ?
O41 W13 O44 83.6(5) . . ?
O60 W13 O44 73.2(5) . . ?
O45 W13 O44 80.9(5) . . ?
O33 W14 O37 100.5(8) . . ?
O33 W14 O39 102.3(7) . . ?
O37 W14 O39 90.7(6) . . ?
O33 W14 O24 100.0(7) . . ?
O37 W14 O24 91.5(7) . . ?
O39 W14 O24 156.8(6) . . ?
O33 W14 O34 95.7(7) . . ?
O37 W14 O34 163.7(6) . . ?
O39 W14 O34 84.0(6) . . ?
O24 W14 O34 87.5(7) . . ?
O33 W14 O19 171.7(6) . . ?
O37 W14 O19 84.2(6) . . ?
O39 W14 O19 84.4(5) . . ?
O24 W14 O19 72.8(5) . . ?
O34 W14 O19 80.0(5) . . ?
O3 W15 O59 102.0(7) . . ?
O3 W15 O45 103.0(7) . . ?
O59 W15 O45 87.6(6) . . ?
O3 W15 O54 100.5(7) . . ?
O59 W15 O54 87.9(6) . . ?
O45 W15 O54 156.5(6) . . ?
O3 W15 O16 100.6(7) . . ?
O59 W15 O16 157.3(6) . . ?
O45 W15 O16 88.7(6) . . ?
O54 W15 O16 86.6(6) . . ?
O3 W15 O46 170.5(6) . . ?
O59 W15 O46 84.2(5) . . ?
O45 W15 O46 84.4(5) . . ?
O54 W15 O46 72.2(5) . . ?
O16 W15 O46 73.2(6) . . ?
O22 W16 O48 102.8(6) . . ?
O22 W16 O60 98.6(6) . . ?
O48 W16 O60 158.2(5) . . ?
O22 W16 O51 99.7(7) . . ?
O48 W16 O51 90.8(6) . . ?
O60 W16 O51 89.6(6) . . ?
O22 W16 O11 96.0(7) . . ?
O48 W16 O11 84.4(6) . . ?
O60 W16 O11 89.4(6) . . ?
O51 W16 O11 164.3(6) . . ?
O22 W16 O44 172.1(6) . . ?
O48 W16 O44 84.4(5) . . ?
O60 W16 O44 74.0(5) . . ?
O51 W16 O44 83.3(5) . . ?
O11 W16 O44 81.3(5) . . ?
O40 W17 O10 104.8(7) . . ?
O40 W17 O43 103.0(7) . . ?
O10 W17 O43 85.2(6) . . ?
O40 W17 O54 101.1(7) . . ?
O10 W17 O54 89.2(6) . . ?
O43 W17 O54 155.9(6) . . ?
O40 W17 O53 98.5(7) . . ?
O10 W17 O53 156.7(6) . . ?
O43 W17 O53 88.4(6) . . ?
O54 W17 O53 87.6(6) . . ?
O40 W17 O46 169.4(7) . . ?
O10 W17 O46 83.8(5) . . ?
O43 W17 O46 83.6(6) . . ?
O54 W17 O46 72.4(5) . . ?
O53 W17 O46 73.3(5) . . ?
O17 W18 O47 105.1(6) . . ?
O17 W18 O37 98.7(7) . . ?
O47 W18 O37 87.5(6) . . ?
O17 W18 O35 98.5(6) . . ?
O47 W18 O35 156.4(6) . . ?
O37 W18 O35 88.3(6) . . ?
O17 W18 O43 99.5(7) . . ?
O47 W18 O43 86.1(6) . . ?
O37 W18 O43 161.7(6) . . ?
O35 W18 O43 90.8(6) . . ?
O17 W18 O21 170.0(6) . . ?
O47 W18 O21 84.9(5) . . ?
O37 W18 O21 81.1(5) . . ?
O35 W18 O21 71.5(5) . . ?
O43 W18 O21 81.3(5) . . ?
N2 Ag1 N1 170.1(8) . . ?
N2 Ag1 O1 92.8(6) . . ?
N1 Ag1 O1 93.4(6) . . ?
N3 Ag2 N4 170.2(9) . . ?
N5 Ag3 N6 161.0(7) . . ?
N8 Ag4 N7 172(9) 1_655 1_454 ?
O28 P1 O44 112.1(8) . . ?
O28 P1 O21 112.6(8) . . ?
O44 P1 O21 112.8(7) . . ?
O28 P1 O46 105.8(8) . . ?
O44 P1 O46 107.1(8) . . ?
O21 P1 O46 105.7(8) . . ?
O62 P2 O19 112.2(7) . . ?
O62 P2 O20 112.0(7) . . ?
O19 P2 O20 112.7(7) . . ?
O62 P2 O61 105.5(7) . . ?
O19 P2 O61 106.0(8) . . ?
O20 P2 O61 107.9(7) . . ?
N4 C1 C24 118(3) . . ?
N4 C1 H1 121.0 . . ?
C24 C1 H1 121.0 . . ?
C18 C2 C13 120(2) . . ?
C18 C2 H2 120.1 . . ?
C13 C2 H2 120.1 . . ?
C15 C3 C16 111(2) . . ?
C15 C3 C20 124(2) . . ?
C16 C3 C20 125(2) . . ?
C5 C4 C33 119(2) . . ?
C5 C4 H4 120.7 . . ?
C33 C4 H4 120.8 . . ?
C4 C5 C30 119(2) . . ?
C4 C5 C7 120.6(19) . . ?
C30 C5 C7 120.5(19) . . ?
N1 C6 C30 122(2) . . ?
N1 C6 H6 119.2 . . ?
C30 C6 H6 119.2 . . ?
C37 C7 C23 115(2) . . ?
C37 C7 C5 122(2) . . ?
C23 C7 C5 122(2) . . ?
N5 C8 C39 118(2) . . ?
N5 C8 H8 120.9 . . ?
C39 C8 H8 120.9 . . ?
N6 C9 C11 117(3) . . ?
N6 C9 H9 121.3 . . ?
C11 C9 H9 121.3 . . ?
C18 C11 C9 125(3) . . ?
C18 C11 H11 117.4 . . ?
C9 C11 H11 117.4 . . ?
N6 C13 C2 124(2) . . ?
N6 C13 H13 117.8 . . ?
C2 C13 H13 117.8 . . ?
C29 C14 C25 118(3) . . ?
C29 C14 H14 121.0 . . ?
C25 C14 H14 121.0 . . ?
C3 C15 C26 123(3) . . ?
C3 C15 H15 118.7 . . ?
C26 C15 H15 118.7 . . ?
C38 C16 C3 127(2) . . ?
C38 C16 H16 116.5 . . ?
C3 C16 H16 116.5 . . ?
C2 C18 C11 115(2) . . ?
C2 C18 C10 124.4(19) . . ?
C11 C18 C10 121(2) . . ?
C20 C19 C27 120(2) . . ?
C20 C19 H19 120.0 . . ?
C27 C19 H19 120.0 . . ?
C34 C20 C19 117(2) . . ?
C34 C20 C3 123(2) . . ?
C19 C20 C3 119(2) . . ?
N5 C21 C22 119(3) . . ?
N5 C21 H21 120.5 . . ?
C22 C21 H21 120.5 . . ?
C21 C22 C40 121(3) . . ?
C21 C22 H22 119.4 . . ?
C40 C22 H22 119.4 . . ?
C35 C23 C7 122(3) . . ?
C35 C23 H23 118.9 . . ?
C7 C23 H23 118.9 . . ?
C29 C24 C1 122(3) . . ?
C29 C24 H24 118.8 . . ?
C1 C24 H24 118.8 . . ?
N4 C25 C14 119(4) . . ?
N4 C25 H25 120.4 . . ?
C14 C25 H25 120.4 . . ?
N3 C26 C15 122(3) . . ?
N3 C26 H26 119.1 . . ?
C15 C26 H26 119.2 . . ?
N2 C27 C19 122(2) . . ?
N2 C27 H27 118.9 . . ?
C19 C27 H27 118.9 . . ?
N2 C28 C34 126(2) . . ?
N2 C28 H28 117.1 . . ?
C34 C28 H28 117.1 . . ?
C24 C29 C14 117(3) . . ?
C24 C29 C40 123(3) . . ?
C14 C29 C40 120(3) . . ?
C6 C30 C5 120(2) . . ?
C6 C30 H30 120.0 . . ?
C5 C30 H30 120.0 . . ?
N1 C33 C4 123(2) . . ?
N1 C33 H33 118.4 . . ?
C4 C33 H33 118.4 . . ?
C28 C34 C20 118(2) . . ?
C28 C34 H34 121.2 . . ?
C20 C34 H34 121.2 . . ?
N8 C35 C23 120(3) . . ?
N8 C35 H35 119.9 . . ?
C23 C35 H35 119.9 . . ?
N8 C36 C37 123(2) . . ?
N8 C36 H36 118.7 . . ?
C37 C36 H36 118.7 . . ?
C7 C37 C36 121(3) . . ?
C7 C37 H37 119.3 . . ?
C36 C37 H37 119.3 . . ?
C16 C38 N3 121(3) . . ?
C16 C38 H38 119.7 . . ?
N3 C38 H38 119.7 . . ?
C40 C39 C8 124(2) . . ?
C40 C39 H39 117.9 . . ?
C8 C39 H39 117.9 . . ?
C39 C40 C22 116(2) . . ?
C39 C40 C29 124(2) . . ?
C22 C40 C29 120(2) . . ?
C31 C12 C10 120.0 . . ?
C31 C12 H12 120.0 . . ?
C10 C12 H12 120.0 . . ?
C12 C31 N7 120.0 . . ?
C12 C31 H31 120.0 . . ?
N7 C31 H31 120.0 . . ?
C31 N7 C32 120.0 . . ?
C31 N7 Ag4 122.9(9) . 1_656 ?
C32 N7 Ag4 116.2(9) . 1_656 ?
C17 C32 N7 120.0 . . ?
C17 C32 H32 120.0 . . ?
N7 C32 H32 120.0 . . ?
C32 C17 C10 120.0 . . ?
C32 C17 H17 120.0 . . ?
C10 C17 H17 120.0 . . ?
C17 C10 C12 120.0 . . ?
C17 C10 C18 120.9(13) . . ?
C12 C10 C18 119.0(13) . . ?
C33 N1 C6 118(2) . . ?
C33 N1 Ag1 119.4(17) . . ?
C6 N1 Ag1 122.8(16) . . ?
C28 N2 C27 117(2) . . ?
C28 N2 Ag1 120.9(16) . . ?
C27 N2 Ag1 119.5(17) . . ?
C26 N3 C38 117(3) . . ?
C26 N3 Ag2 118(2) . . ?
C38 N3 Ag2 125(2) . . ?
C1 N4 C25 124(3) . . ?
C1 N4 Ag2 116(2) . . ?
C25 N4 Ag2 120(2) . . ?
C8 N5 C21 121(2) . . ?
C8 N5 Ag3 117.7(15) . . ?
C21 N5 Ag3 120.9(16) . . ?
C13 N6 C9 118(2) . . ?
C13 N6 Ag3 123.1(16) . . ?
C9 N6 Ag3 118.7(16) . . ?
C36 N8 C35 118(2) . . ?
C36 N8 Ag4 118.7(16) . 1_455 ?
C35 N8 Ag4 122.9(17) . 1_455 ?
W11 O1 Ag1 125.3(7) . . ?
W1 O7 W2 151.2(8) . . ?
W5 O8 W6 123.1(7) . . ?
W17 O10 W3 152.9(7) . . ?
W12 O11 W16 151.3(9) . . ?
W6 O12 W8 150.9(9) . . ?
W2 O14 W6 124.3(9) . . ?
W15 O16 W12 123.5(8) . . ?
W5 O18 W7 150.2(7) . . ?
P2 O19 W4 128.3(8) . . ?
P2 O19 W14 129.6(8) . . ?
W4 O19 W14 91.1(5) . . ?
P2 O20 W9 128.5(7) . . ?
P2 O20 W7 127.4(7) . . ?
W9 O20 W7 90.0(4) . . ?
P1 O21 W10 128.3(7) . . ?
P1 O21 W18 127.8(7) . . ?
W10 O21 W18 91.7(4) . . ?
W4 O23 W7 152.5(8) . . ?
W14 O24 W4 122.5(7) . . ?
W4 O25 W10 163.7(8) . . ?
P1 O28 W11 129.2(8) . . ?
P1 O28 W3 128.4(8) . . ?
W11 O28 W3 90.2(4) . . ?
W5 O29 W4 151.6(8) . . ?
W7 O30 W9 124.6(8) . . ?
W9 O31 W2 151.7(7) . . ?
W5 O32 W2 123.8(8) . . ?
W6 O34 W14 150.1(7) . . ?
W10 O35 W18 123.3(7) . . ?
W8 O36 W3 163.9(8) . . ?
W14 O37 W18 162.6(8) . . ?
W12 O38 W10 151.0(7) . . ?
W8 O39 W14 155.2(8) . . ?
W11 O41 W13 151.6(8) . . ?
W11 O42 W1 162.7(8) . . ?
W17 O43 W18 151.9(8) . . ?
P1 O44 W16 128.4(8) . . ?
P1 O44 W13 129.2(7) . . ?
W16 O44 W13 90.1(5) . . ?
W15 O45 W13 149.1(9) . . ?
P1 O46 W12 124.4(7) . . ?
P1 O46 W17 125.7(8) . . ?
W12 O46 W17 90.9(5) . . ?
P1 O46 W15 124.4(7) . . ?
W12 O46 W15 90.3(5) . . ?
W17 O46 W15 90.6(5) . . ?
W3 O47 W18 151.0(8) . . ?
W16 O48 W10 152.9(8) . . ?
W7 O51 W16 161.4(7) . . ?
W11 O52 W3 124.9(6) . . ?
W17 O53 W12 123.1(8) . . ?
W17 O54 W15 124.7(7) . . ?
W9 O55 W13 162.5(8) . . ?
W9 O56 W1 150.7(8) . . ?
W8 O57 W1 123.6(7) . . ?
W15 O59 W11 150.3(8) . . ?
W16 O60 W13 122.4(7) . . ?
P2 O61 W6 124.6(7) . . ?
P2 O61 W5 124.6(7) . . ?
W6 O61 W5 90.8(5) . . ?
P2 O61 W2 125.4(8) . . ?
W6 O61 W2 91.1(5) . . ?
W5 O61 W2 89.8(4) . . ?
P2 O62 W1 128.7(7) . . ?
P2 O62 W8 129.9(7) . . ?
W1 O62 W8 90.1(4) . . ?
O6W O1W O11W 53(4) . . ?
O1W O6W O11W 95(5) . . ?
O6W O11W O1W 32(2) . . ?

loop_
_geom_bond_atom_site_label_1
_geom_bond_atom_site_label_2
_geom_bond_distance
_geom_bond_site_symmetry_2
_geom_bond_publ_flag
W1 O2 1.702(13) . ?
W1 O42 1.896(15) . ?
W1 O57 1.910(15) . ?
W1 O7 1.910(14) . ?
W1 O56 1.921(13) . ?
W1 O62 2.342(12) . ?
W2 O27 1.716(15) . ?
W2 O14 1.916(15) . ?
W2 O7 1.916(15) . ?
W2 O32 1.925(14) . ?
W2 O31 1.925(13) . ?
W2 O61 2.396(14) . ?
W3 O13 1.698(14) . ?
W3 O47 1.881(15) . ?
W3 O36 1.901(13) . ?
W3 O52 1.906(12) . ?
W3 O10 1.925(15) . ?
W3 O28 2.422(13) . ?
W4 O4 1.682(13) . ?
W4 O23 1.873(13) . ?
W4 O25 1.881(15) . ?
W4 O24 1.920(15) . ?
W4 O29 1.916(15) . ?
W4 O19 2.345(14) . ?
W5 O6 1.711(15) . ?
W5 O29 1.904(15) . ?
W5 O18 1.904(14) . ?
W5 O32 1.907(16) . ?
W5 O8 1.902(15) . ?
W5 O61 2.394(13) . ?
W6 O50 1.693(17) . ?
W6 O12 1.865(14) . ?
W6 O34 1.888(14) . ?
W6 O14 1.932(15) . ?
W6 O8 1.954(15) . ?
W6 O61 2.370(13) . ?
W7 O26 1.715(15) . ?
W7 O30 1.853(14) . ?
W7 O51 1.898(15) . ?
W7 O23 1.907(14) . ?
W7 O18 1.942(15) . ?
W7 O20 2.399(11) . ?
W8 O49 1.705(13) . ?
W8 O39 1.888(14) . ?
W8 O36 1.887(13) . ?
W8 O57 1.888(14) . ?
W8 O12 1.958(15) . ?
W8 O62 2.386(11) . ?
W9 O9 1.700(13) . ?
W9 O56 1.876(13) . ?
W9 O55 1.889(15) . ?
W9 O31 1.911(13) . ?
W9 O30 1.947(13) . ?
W9 O20 2.359(12) . ?
W10 O5 1.689(14) . ?
W10 O35 1.891(14) . ?
W10 O48 1.898(15) . ?
W10 O25 1.927(15) . ?
W10 O38 1.933(13) . ?
W10 O21 2.319(12) . ?
W11 O1 1.702(14) . ?
W11 O42 1.877(15) . ?
W11 O52 1.886(12) . ?
W11 O41 1.896(15) . ?
W11 O59 1.955(14) . ?
W11 O28 2.324(13) . ?
W12 O58 1.698(16) . ?
W12 O11 1.880(16) . ?
W12 O38 1.888(13) . ?
W12 O16 1.931(16) . ?
W12 O53 1.946(14) . ?
W12 O46 2.380(13) . ?
W13 O15 1.702(14) . ?
W13 O55 1.898(15) . ?
W13 O41 1.905(15) . ?
W13 O60 1.934(13) . ?
W13 O45 1.949(16) . ?
W13 O44 2.374(14) . ?
W14 O33 1.683(15) . ?
W14 O37 1.866(17) . ?
W14 O39 1.893(14) . ?
W14 O24 1.912(14) . ?
W14 O34 1.951(14) . ?
W14 O19 2.361(13) . ?
W15 O3 1.713(14) . ?
W15 O59 1.877(13) . ?
W15 O45 1.895(15) . ?
W15 O54 1.913(14) . ?
W15 O16 1.905(16) . ?
W15 O46 2.387(15) . ?
W16 O22 1.735(15) . ?
W16 O48 1.882(14) . ?
W16 O60 1.896(14) . ?
W16 O51 1.909(15) . ?
W16 O11 1.953(15) . ?
W16 O44 2.369(13) . ?
W17 O40 1.704(14) . ?
W17 O10 1.879(15) . ?
W17 O43 1.882(16) . ?
W17 O54 1.912(14) . ?
W17 O53 1.913(15) . ?
W17 O46 2.379(14) . ?
W18 O17 1.719(15) . ?
W18 O47 1.915(14) . ?
W18 O37 1.927(17) . ?
W18 O35 1.933(14) . ?
W18 O43 1.935(16) . ?
W18 O21 2.370(12) . ?
Ag1 N2 2.17(2) . ?
Ag1 N1 2.194(19) . ?
Ag1 O1 2.542(14) . ?
Ag2 N3 2.18(3) . ?
Ag2 N4 2.19(2) . ?
Ag3 N5 2.183(18) . ?
Ag3 N6 2.186(17) . ?
Ag4 N8 2.167(16) 1_655 ?
Ag4 N7 2.174(15) 1_454 ?
P1 O28 1.516(14) . ?
P1 O44 1.508(14) . ?
P1 O21 1.555(12) . ?
P1 O46 1.580(16) . ?
P2 O62 1.510(12) . ?
P2 O19 1.525(15) . ?
P2 O20 1.523(13) . ?
P2 O61 1.564(14) . ?
C1 N4 1.24(4) . ?
C1 C24 1.46(5) . ?
C1 H1 0.9300 . ?
C2 C18 1.36(3) . ?
C2 C13 1.39(3) . ?
C2 H2 0.9300 . ?
C3 C15 1.35(3) . ?
C3 C16 1.38(3) . ?
C3 C20 1.44(3) . ?
C4 C5 1.36(3) . ?
C4 C33 1.39(3) . ?
C4 H4 0.9300 . ?
C5 C30 1.38(3) . ?
C5 C7 1.53(3) . ?
C6 N1 1.35(3) . ?
C6 C30 1.37(3) . ?
C6 H6 0.9300 . ?
C7 C37 1.34(3) . ?
C7 C23 1.37(3) . ?
C8 N5 1.36(3) . ?
C8 C39 1.43(3) . ?
C8 H8 0.9300 . ?
C9 N6 1.38(3) . ?
C9 C11 1.39(4) . ?
C9 H9 0.9300 . ?
C11 C18 1.38(3) . ?
C11 H11 0.9300 . ?
C13 N6 1.31(3) . ?
C13 H13 0.9300 . ?
C14 C29 1.34(4) . ?
C14 C25 1.51(5) . ?
C14 H14 0.9300 . ?
C15 C26 1.41(4) . ?
C15 H15 0.9300 . ?
C16 C38 1.29(3) . ?
C16 H16 0.9300 . ?
C18 C10 1.47(2) . ?
C19 C20 1.40(3) . ?
C19 C27 1.41(3) . ?
C19 H19 0.9300 . ?
C20 C34 1.41(3) . ?
C21 N5 1.36(3) . ?
C21 C22 1.43(4) . ?
C21 H21 0.9300 . ?
C22 C40 1.41(3) . ?
C22 H22 0.9300 . ?
C23 C35 1.37(4) . ?
C23 H23 0.9300 . ?
C24 C29 1.35(4) . ?
C24 H24 0.9300 . ?
C25 N4 1.28(4) . ?
C25 H25 0.9300 . ?
C26 N3 1.29(4) . ?
C26 H26 0.9300 . ?
C27 N2 1.34(3) . ?
C27 H27 0.9300 . ?
C28 N2 1.34(3) . ?
C28 C34 1.40(3) . ?
C28 H28 0.9300 . ?
C29 C40 1.45(3) . ?
C30 H30 0.9300 . ?
C33 N1 1.33(3) . ?
C33 H33 0.9300 . ?
C34 H34 0.9300 . ?
C35 N8 1.36(3) . ?
C35 H35 0.9300 . ?
C36 N8 1.31(3) . ?
C36 C37 1.38(3) . ?
C36 H36 0.9300 . ?
C37 H37 0.9300 . ?
C38 N3 1.36(3) . ?
C38 H38 0.9300 . ?
C39 C40 1.33(3) . ?
C39 H39 0.9300 . ?
C12 C31 1.3900 . ?
C12 C10 1.3900 . ?
C12 H12 0.9300 . ?
C31 N7 1.3900 . ?
C31 H31 0.9300 . ?
N7 C32 1.3900 . ?
N7 Ag4 2.174(11) 1_656 ?
C32 C17 1.3900 . ?
C32 H32 0.9300 . ?
C17 C10 1.3900 . ?
C17 H17 0.9300 . ?
N8 Ag4 2.167(16) 1_455 ?
O2W O2W' 0.63(7) . ?
O1W O6W 0.74(4) . ?
O1W O11W 1.39(6) . ?
O6W O11W 1.11(4) . ?
O7W O9W 1.00(5) 2_655 ?
O9W O7W 1.00(5) 2_645 ?
